data_4500213
loop_
_publ_author_name
'Mochida, Tomoyuki'
'Miura, Yuji'
'Shimizu, Fumiko'

_publ_section_title
;
 Assembled Structures and Cation&#x2212;Anion Interactions in Crystals of
 Alkylimidazolium and Alkyltriazolium Iodides with Ferrocenyl Substituents
;
_journal_issue 1
_journal_name_full 'Crystal Growth &amp; Design'
_journal_page_first 262
_journal_paper_doi 10.1021/cg101264h
_journal_volume 11
_journal_year 2011
_chemical_formula_moiety 'C13 H12 Fe N2'
_chemical_formula_sum 'C13 H12 Fe N2'
_chemical_formula_weight 252.10
_chemical_name_systematic
; 
 ? 
;
_space_group_IT_number 61
_symmetry_cell_setting orthorhombic
_symmetry_space_group_name_Hall '-P 2ac 2ab'
_symmetry_space_group_name_H-M 'P b c a'
_atom_sites_solution_hydrogens geom
_atom_sites_solution_primary direct
_atom_sites_solution_secondary difmap
_audit_creation_method SHELXL-97
_cell_angle_alpha 90.00
_cell_angle_beta 90.00
_cell_angle_gamma 90.00
_cell_formula_units_Z 8
_cell_length_a 10.3373(7)
_cell_length_b 7.6643(5)
_cell_length_c 26.9445(19)
_cell_measurement_reflns_used 6599
_cell_measurement_temperature 193(2)
_cell_measurement_theta_max 27.38
_cell_measurement_theta_min 2.27
_cell_volume 2134.8(3)
_computing_cell_refinement 'Bruker SMART'
_computing_data_collection 'Bruker SMART'
_computing_data_reduction 'Bruker SAINT'
_computing_molecular_graphics 'Bruker SHELXTL'
_computing_publication_material 'Bruker SHELXTL'
_computing_structure_refinement 'SHELXL-97 (Sheldrick, 2008)'
_computing_structure_solution 'Bruker SHELXTL'
_diffrn_ambient_temperature 193(2)
_diffrn_detector_area_resol_mean 8.366
_diffrn_measured_fraction_theta_full 0.996
_diffrn_measured_fraction_theta_max 0.996
_diffrn_measurement_device_type 'CCD area detector'
_diffrn_measurement_method 'phi and omega scans'
_diffrn_radiation_monochromator graphite
_diffrn_radiation_source 'fine-focus sealed tube'
_diffrn_radiation_type MoK\a
_diffrn_radiation_wavelength 0.71073
_diffrn_reflns_av_R_equivalents 0.0191
_diffrn_reflns_av_sigmaI/netI 0.0139
_diffrn_reflns_limit_h_max 11
_diffrn_reflns_limit_h_min -12
_diffrn_reflns_limit_k_max 9
_diffrn_reflns_limit_k_min -9
_diffrn_reflns_limit_l_max 29
_diffrn_reflns_limit_l_min -33
_diffrn_reflns_number 11091
_diffrn_reflns_theta_full 26.36
_diffrn_reflns_theta_max 26.36
_diffrn_reflns_theta_min 2.48
_exptl_absorpt_coefficient_mu 1.381
_exptl_absorpt_correction_T_max 0.8490
_exptl_absorpt_correction_T_min 0.6984
_exptl_absorpt_correction_type empirical
_exptl_absorpt_process_details 'SADABS; Sheldrick, 1996'
_exptl_crystal_colour orange
_exptl_crystal_density_diffrn 1.569
_exptl_crystal_density_method 'not measured'
_exptl_crystal_description block
_exptl_crystal_F_000 1040.0
_exptl_crystal_size_max 0.32
_exptl_crystal_size_mid 0.18
_exptl_crystal_size_min 0.14
_refine_diff_density_max 0.254
_refine_diff_density_min -0.253
_refine_diff_density_rms 0.043
_refine_ls_extinction_coef 0
_refine_ls_extinction_method none
_refine_ls_goodness_of_fit_ref 1.062
_refine_ls_hydrogen_treatment constr
_refine_ls_matrix_type full
_refine_ls_number_parameters 145
_refine_ls_number_reflns 2171
_refine_ls_number_restraints 0
_refine_ls_restrained_S_all 1.062
_refine_ls_R_factor_all 0.0260
_refine_ls_R_factor_gt 0.0221
_refine_ls_shift/su_max 0.001
_refine_ls_shift/su_mean 0.000
_refine_ls_structure_factor_coef Fsqd
_refine_ls_weighting_details 'calc w=1/[\s^2^(Fo^2^)+(0.0268P)^2^+1.0876P] where P=(Fo^2^+2Fc^2^)/3'
_refine_ls_weighting_scheme calc
_refine_ls_wR_factor_gt 0.0560
_refine_ls_wR_factor_ref 0.0588
_reflns_number_gt 1945
_reflns_number_total 2171
_reflns_threshold_expression >2\s(I)
_cod_data_source_file cg101264h_si_001.cif
_cod_data_source_block FcIm
_cod_depositor_comments
;
The following automatic conversions were performed:

'_symmetry_cell_setting' value 'Orthorhombic' changed to
'orthorhombic' according to
/home/saulius/struct/CIF-dictionaries/cif_core.dic dictionary named
'cif_core.dic' version 2.4.1 from 2010-06-29.

Automatic conversion script
Id: cif_fix_values 1715 2011-07-08 13:25:40Z adriana 
;
_cod_database_code 4500213

loop_
_symmetry_equiv_pos_as_xyz
'x, y, z'
'-x+1/2, -y, z+1/2'
'-x, y+1/2, -z+1/2'
'x+1/2, -y+1/2, -z'
'-x, -y, -z'
'x-1/2, y, -z-1/2'
'x, -y-1/2, z-1/2'
'-x-1/2, y-1/2, z'

loop_
_atom_site_label
_atom_site_type_symbol
_atom_site_fract_x
_atom_site_fract_y
_atom_site_fract_z
_atom_site_U_iso_or_equiv
_atom_site_adp_type
_atom_site_occupancy
_atom_site_symmetry_multiplicity
_atom_site_calc_flag
_atom_site_refinement_flags
C1 C 0.38856(14) 0.07597(19) 0.35774(5) 0.0249(3) Uani 1 1 d .
C2 C 0.32116(15) 0.1297(2) 0.40118(6) 0.0291(3) Uani 1 1 d .
H2 H 0.2534 0.2132 0.4028 0.035 Uiso 1 1 calc R
C3 C 0.37439(16) 0.0349(2) 0.44169(6) 0.0326(4) Uani 1 1 d .
H3 H 0.3476 0.0434 0.4753 0.039 Uiso 1 1 calc R
C4 C 0.47425(16) -0.0746(2) 0.42336(6) 0.0310(3) Uani 1 1 d .
H4 H 0.5261 -0.1512 0.4427 0.037 Uiso 1 1 calc R
C5 C 0.48356(15) -0.0502(2) 0.37100(6) 0.0273(3) Uani 1 1 d .
H5 H 0.5420 -0.1072 0.3491 0.033 Uiso 1 1 calc R
C6 C 0.59473(17) 0.3952(2) 0.37534(6) 0.0331(4) Uani 1 1 d .
H6 H 0.5750 0.4401 0.3434 0.040 Uiso 1 1 calc R
C7 C 0.53207(17) 0.4413(2) 0.42039(7) 0.0336(4) Uani 1 1 d .
H7 H 0.4629 0.5220 0.4239 0.040 Uiso 1 1 calc R
C8 C 0.59141(17) 0.3451(2) 0.45925(6) 0.0350(4) Uani 1 1 d .
H8 H 0.5689 0.3502 0.4934 0.042 Uiso 1 1 calc R
C9 C 0.68997(16) 0.2402(2) 0.43827(6) 0.0342(4) Uani 1 1 d .
H9 H 0.7452 0.1628 0.4559 0.041 Uiso 1 1 calc R
C10 C 0.69182(16) 0.2707(2) 0.38645(7) 0.0339(4) Uani 1 1 d .
H10 H 0.7483 0.2171 0.3632 0.041 Uiso 1 1 calc R
C11 C 0.44204(17) 0.1241(2) 0.26897(6) 0.0362(4) Uani 1 1 d .
H11 H 0.5235 0.0668 0.2693 0.043 Uiso 1 1 calc R
C12 C 0.2774(2) 0.2649(3) 0.24531(7) 0.0477(5) Uani 1 1 d .
H12 H 0.2191 0.3289 0.2250 0.057 Uiso 1 1 calc R
C13 C 0.2563(2) 0.2263(3) 0.29353(7) 0.0464(5) Uani 1 1 d .
H13 H 0.1823 0.2553 0.3127 0.056 Uiso 1 1 calc R
Fe1 Fe 0.51421(2) 0.18001(3) 0.407875(8) 0.02184(8) Uani 1 1 d .
N1 N 0.36375(12) 0.13667(17) 0.30905(5) 0.0264(3) Uani 1 1 d .
N2 N 0.39311(16) 0.1999(2) 0.22951(5) 0.0405(4) Uani 1 1 d .

loop_
_atom_site_aniso_label
_atom_site_aniso_U_11
_atom_site_aniso_U_22
_atom_site_aniso_U_33
_atom_site_aniso_U_23
_atom_site_aniso_U_13
_atom_site_aniso_U_12
C1 0.0252(7) 0.0252(7) 0.0244(7) -0.0025(6) -0.0017(6) -0.0018(6)
C2 0.0237(8) 0.0336(8) 0.0299(8) -0.0023(7) 0.0030(6) -0.0030(6)
C3 0.0344(8) 0.0375(9) 0.0259(8) 0.0020(7) 0.0024(7) -0.0118(7)
C4 0.0383(9) 0.0233(8) 0.0315(8) 0.0042(7) -0.0061(7) -0.0070(7)
C5 0.0307(8) 0.0232(7) 0.0281(8) -0.0040(6) -0.0035(6) 0.0002(6)
C6 0.0411(9) 0.0280(8) 0.0302(8) 0.0049(7) -0.0008(7) -0.0090(7)
C7 0.0409(9) 0.0211(8) 0.0388(9) -0.0054(7) 0.0002(7) -0.0027(7)
C8 0.0458(10) 0.0340(9) 0.0253(8) -0.0054(7) -0.0015(7) -0.0123(8)
C9 0.0293(8) 0.0345(9) 0.0387(9) 0.0038(7) -0.0085(7) -0.0084(7)
C10 0.0280(8) 0.0356(9) 0.0380(9) -0.0007(7) 0.0050(7) -0.0085(7)
C11 0.0319(9) 0.0479(10) 0.0287(9) 0.0036(8) 0.0019(7) 0.0006(8)
C12 0.0616(13) 0.0485(11) 0.0330(10) 0.0007(8) -0.0139(9) 0.0193(10)
C13 0.0472(10) 0.0578(12) 0.0341(10) -0.0020(9) -0.0036(8) 0.0270(10)
Fe1 0.02401(13) 0.02176(13) 0.01975(13) -0.00118(8) 0.00075(8) -0.00171(8)
N1 0.0283(7) 0.0269(6) 0.0241(7) -0.0025(5) -0.0033(5) 0.0020(5)
N2 0.0479(9) 0.0462(9) 0.0273(8) 0.0048(6) -0.0025(7) -0.0038(7)

loop_
_atom_type_symbol
_atom_type_description
_atom_type_scat_dispersion_real
_atom_type_scat_dispersion_imag
_atom_type_scat_source
C C 0.0033 0.0016 'International Tables Vol C Tables 4.2.6.8 and 6.1.1.4'
H H 0.0000 0.0000 'International Tables Vol C Tables 4.2.6.8 and 6.1.1.4'
N N 0.0061 0.0033 'International Tables Vol C Tables 4.2.6.8 and 6.1.1.4'
Fe Fe 0.3463 0.8444 'International Tables Vol C Tables 4.2.6.8 and 6.1.1.4'

loop_
_geom_angle_atom_site_label_1
_geom_angle_atom_site_label_2
_geom_angle_atom_site_label_3
_geom_angle
N1 C1 C2 125.34(14)
N1 C1 C5 125.50(13)
C2 C1 C5 109.15(14)
N1 C1 Fe1 126.99(10)
C2 C1 Fe1 69.72(9)
C5 C1 Fe1 70.11(8)
C3 C2 C1 107.09(14)
C3 C2 Fe1 69.53(9)
C1 C2 Fe1 69.42(9)
C3 C2 H2 126.5
C1 C2 H2 126.5
Fe1 C2 H2 126.2
C4 C3 C2 108.46(14)
C4 C3 Fe1 69.60(9)
C2 C3 Fe1 69.66(9)
C4 C3 H3 125.8
C2 C3 H3 125.8
Fe1 C3 H3 126.5
C3 C4 C5 108.40(14)
C3 C4 Fe1 69.65(9)
C5 C4 Fe1 70.01(9)
C3 C4 H4 125.8
C5 C4 H4 125.8
Fe1 C4 H4 126.1
C1 C5 C4 106.90(14)
C1 C5 Fe1 69.11(9)
C4 C5 Fe1 69.14(9)
C1 C5 H5 126.5
C4 C5 H5 126.5
Fe1 C5 H5 126.7
C10 C6 C7 108.06(15)
C10 C6 Fe1 69.79(9)
C7 C6 Fe1 69.43(9)
C10 C6 H6 126.0
C7 C6 H6 126.0
Fe1 C6 H6 126.4
C8 C7 C6 107.69(16)
C8 C7 Fe1 69.57(9)
C6 C7 Fe1 69.87(9)
C8 C7 H7 126.2
C6 C7 H7 126.2
Fe1 C7 H7 126.0
C9 C8 C7 108.14(15)
C9 C8 Fe1 70.01(9)
C7 C8 Fe1 69.66(9)
C9 C8 H8 125.9
C7 C8 H8 125.9
Fe1 C8 H8 126.0
C8 C9 C10 108.03(15)
C8 C9 Fe1 69.43(9)
C10 C9 Fe1 69.78(9)
C8 C9 H9 126.0
C10 C9 H9 126.0
Fe1 C9 H9 126.4
C9 C10 C6 108.07(15)
C9 C10 Fe1 69.73(9)
C6 C10 Fe1 69.69(9)
C9 C10 H10 126.0
C6 C10 H10 126.0
Fe1 C10 H10 126.2
N2 C11 N1 112.62(16)
N2 C11 H11 123.7
N1 C11 H11 123.7
C13 C12 N2 111.21(16)
C13 C12 H12 124.4
N2 C12 H12 124.4
C12 C13 N1 105.82(17)
C12 C13 H13 127.1
N1 C13 H13 127.1
C1 Fe1 C4 68.38(6)
C1 Fe1 C8 160.62(7)
C4 Fe1 C8 122.32(7)
C1 Fe1 C3 68.33(6)
C4 Fe1 C3 40.75(7)
C8 Fe1 C3 108.22(7)
C1 Fe1 C7 123.50(7)
C4 Fe1 C7 157.66(7)
C8 Fe1 C7 40.77(7)
C3 Fe1 C7 121.74(7)
C1 Fe1 C2 40.86(6)
C4 Fe1 C2 68.84(7)
C8 Fe1 C2 124.07(7)
C3 Fe1 C2 40.81(6)
C7 Fe1 C2 106.77(7)
C1 Fe1 C9 156.97(7)
C4 Fe1 C9 108.29(7)
C8 Fe1 C9 40.57(7)
C3 Fe1 C9 125.01(7)
C7 Fe1 C9 68.41(7)
C2 Fe1 C9 161.20(7)
C1 Fe1 C6 106.93(6)
C4 Fe1 C6 160.50(7)
C8 Fe1 C6 68.35(7)
C3 Fe1 C6 156.95(7)
C7 Fe1 C6 40.70(7)
C2 Fe1 C6 120.83(7)
C9 Fe1 C6 68.18(7)
C1 Fe1 C10 121.21(7)
C4 Fe1 C10 124.40(7)
C8 Fe1 C10 68.25(7)
C3 Fe1 C10 161.35(7)
C7 Fe1 C10 68.39(7)
C2 Fe1 C10 156.45(7)
C9 Fe1 C10 40.49(7)
C6 Fe1 C10 40.52(7)
C1 Fe1 C5 40.78(6)
C4 Fe1 C5 40.85(6)
C8 Fe1 C5 157.54(7)
C3 Fe1 C5 68.74(7)
C7 Fe1 C5 159.98(7)
C2 Fe1 C5 69.11(6)
C9 Fe1 C5 121.70(7)
C6 Fe1 C5 123.33(7)
C10 Fe1 C5 107.12(7)
C11 N1 C13 106.05(14)
C11 N1 C1 127.46(13)
C13 N1 C1 126.45(14)
C11 N2 C12 104.28(15)

loop_
_geom_bond_atom_site_label_1
_geom_bond_atom_site_label_2
_geom_bond_distance
C1 N1 1.4154(19)
C1 C2 1.423(2)
C1 C5 1.424(2)
C1 Fe1 2.0365(14)
C2 C3 1.422(2)
C2 Fe1 2.0404(16)
C2 H2 0.9500
C3 C4 1.419(2)
C3 Fe1 2.0387(15)
C3 H3 0.9500
C4 C5 1.427(2)
C4 Fe1 2.0381(16)
C4 H4 0.9500
C5 Fe1 2.0497(16)
C5 H5 0.9500
C6 C10 1.417(2)
C6 C7 1.420(2)
C6 Fe1 2.0450(16)
C6 H6 0.9500
C7 C8 1.420(2)
C7 Fe1 2.0392(16)
C7 H7 0.9500
C8 C9 1.416(2)
C8 Fe1 2.0380(16)
C8 H8 0.9500
C9 C10 1.416(2)
C9 Fe1 2.0457(16)
C9 H9 0.9500
C10 Fe1 2.0463(16)
C10 H10 0.9500
C11 N2 1.313(2)
C11 N1 1.353(2)
C11 H11 0.9500
C12 C13 1.350(3)
C12 N2 1.364(3)
C12 H12 0.9500
C13 N1 1.371(2)
C13 H13 0.9500
